data_7004144
loop_
_publ_author_name
'Lee, Way-Zen'
'Tseng, Huan-Sheng'
'Ku, Meng-Yu'
'Kuo, Ting-Shen'

_publ_section_title
;
 Dinickel complexes of disubstituted benzoate polydentate ligands:
 mimics for the active site of urease
;
_journal_issue 19
_journal_name_full 'Dalton Transactions'
_journal_page_first 2538
_journal_page_last 2541
_journal_paper_doi 10.1039/b803094b
_journal_year 2008
_chemical_formula_moiety 'C35 H36 N10 Ni2 O12'
_chemical_formula_sum 'C35 H36 N10 Ni2 O12'
_chemical_formula_weight 906.16
_chemical_name_systematic
;
?
;
_space_group_IT_number 2
_symmetry_cell_setting triclinic
_symmetry_space_group_name_Hall '-P 1'
_symmetry_space_group_name_H-M 'P -1'
_atom_sites_solution_hydrogens geom
_atom_sites_solution_primary direct
_atom_sites_solution_secondary difmap
_audit_creation_method SHELXL-97
_cell_angle_alpha 81.222(2)
_cell_angle_beta 82.826(2)
_cell_angle_gamma 89.510(2)
_cell_formula_units_Z 2
_cell_length_a 8.6704(4)
_cell_length_b 14.8713(6)
_cell_length_c 15.0500(8)
_cell_measurement_reflns_used 27775
_cell_measurement_temperature 200(2)
_cell_measurement_theta_max 25.35
_cell_measurement_theta_min 2.037
_cell_volume 1902.70(15)
_computing_cell_refinement 'HKL Scalepack (Otwinowski & Minor 1997)'
_computing_data_collection 'Collect (Nonius BV, 1997-2000)'
_computing_data_reduction 'HKL Denzo and Scalepack (O & Mr 1997)'
_computing_molecular_graphics 'SHELXTL, Bruker'
_computing_publication_material 'SHELXTL, Bruker'
_computing_structure_refinement 'SHELXL-97 (Sheldrick, 1997)'
_computing_structure_solution 'SHELXS-97 (Sheldrick, 1990)'
_diffrn_ambient_temperature 200(2)
_diffrn_detector_area_resol_mean 9
_diffrn_measured_fraction_theta_full 0.992
_diffrn_measured_fraction_theta_max 0.992
_diffrn_measurement_device_type KappaCCD
_diffrn_measurement_method 'CCD rotation images, thick slices'
_diffrn_radiation_monochromator graphite
_diffrn_radiation_source 'fine-focus sealed tube'
_diffrn_radiation_type MoK\a
_diffrn_radiation_wavelength 0.71073
_diffrn_reflns_av_R_equivalents 0.1140
_diffrn_reflns_av_sigmaI/netI 0.1170
_diffrn_reflns_limit_h_max 10
_diffrn_reflns_limit_h_min -10
_diffrn_reflns_limit_k_max 17
_diffrn_reflns_limit_k_min -17
_diffrn_reflns_limit_l_max 18
_diffrn_reflns_limit_l_min -18
_diffrn_reflns_number 28591
_diffrn_reflns_theta_full 25.28
_diffrn_reflns_theta_max 25.28
_diffrn_reflns_theta_min 2.10
_exptl_absorpt_coefficient_mu 1.067
_exptl_absorpt_correction_T_max 0.9553
_exptl_absorpt_correction_T_min 0.868
_exptl_absorpt_correction_type multi-scan
_exptl_crystal_colour blue
_exptl_crystal_density_diffrn 1.582
_exptl_crystal_density_method 'not measured'
_exptl_crystal_description prism
_exptl_crystal_F_000 936
_exptl_crystal_size_max 0.11
_exptl_crystal_size_mid 0.1
_exptl_crystal_size_min 0.04
_refine_diff_density_max 0.859
_refine_diff_density_min -0.637
_refine_diff_density_rms 0.152
_refine_ls_extinction_method none
_refine_ls_goodness_of_fit_ref 1.003
_refine_ls_hydrogen_treatment constr
_refine_ls_matrix_type full
_refine_ls_number_parameters 571
_refine_ls_number_reflns 6865
_refine_ls_number_restraints 32
_refine_ls_restrained_S_all 1.003
_refine_ls_R_factor_all 0.1394
_refine_ls_R_factor_gt 0.0693
_refine_ls_shift/su_max 0.000
_refine_ls_shift/su_mean 0.000
_refine_ls_structure_factor_coef Fsqd
_refine_ls_weighting_details 'calc w=1/[\s^2^(Fo^2^)+(0.1032P)^2^+0.0000P] where P=(Fo^2^+2Fc^2^)/3'
_refine_ls_weighting_scheme calc
_refine_ls_wR_factor_gt 0.1682
_refine_ls_wR_factor_ref 0.1979
_reflns_number_gt 3814
_reflns_number_total 6865
_reflns_threshold_expression >2sigma(I)
_cod_data_source_file b803094b.txt
_cod_data_source_block 5780
_cod_database_code 7004144

loop_
_symmetry_equiv_pos_as_xyz
'x, y, z'
'-x, -y, -z'

loop_
_atom_site_label
_atom_site_type_symbol
_atom_site_fract_x
_atom_site_fract_y
_atom_site_fract_z
_atom_site_U_iso_or_equiv
_atom_site_adp_type
_atom_site_occupancy
_atom_site_symmetry_multiplicity
_atom_site_calc_flag
_atom_site_refinement_flags
_atom_site_disorder_assembly
_atom_site_disorder_group
Ni1 Ni 0.19796(8) 0.39335(5) 0.14897(5) 0.0438(3) Uani 1 1 d . . .
Ni2 Ni -0.02907(9) 0.76236(5) 0.22903(5) 0.0503(3) Uani 1 1 d D . .
O3 O 0.3171(5) 0.2792(3) 0.0972(3) 0.0575(11) Uani 1 1 d . . .
O2 O 0.2973(5) 0.4099(3) 0.0144(3) 0.0565(11) Uani 1 1 d . . .
O4 O 0.4288(6) 0.3013(4) -0.0425(4) 0.0794(15) Uani 1 1 d . . .
O1 O 0.0989(5) 0.5158(2) 0.1430(3) 0.0488(10) Uani 1 1 d . A .
O5 O 0.0021(5) 0.6449(3) 0.1755(3) 0.0587(12) Uani 1 1 d . A .
O6 O -0.0914(6) 0.6907(3) 0.3640(3) 0.0665(13) Uani 1 1 d . A .
O7 O -0.2709(6) 0.7339(4) 0.2720(6) 0.108(2) Uani 1 1 d . A .
O8 O -0.3377(7) 0.6697(5) 0.4186(5) 0.111(2) Uani 1 1 d . A .
N1 N -0.0100(5) 0.3395(3) 0.1307(3) 0.0469(12) Uani 1 1 d . . .
N2 N 0.1250(5) 0.3420(3) 0.2825(3) 0.0461(12) Uani 1 1 d . . .
N3 N 0.3943(5) 0.4247(3) 0.2001(3) 0.0455(12) Uani 1 1 d . . .
N4 N 0.3511(6) 0.3286(4) 0.0209(4) 0.0569(14) Uani 1 1 d . . .
N5 N -0.2380(11) 0.6971(5) 0.3618(6) 0.099(2) Uani 1 1 d . . .
N7 N 0.2053(6) 0.7910(3) 0.2261(4) 0.0560(14) Uani 1 1 d D A .
N8 N -0.0441(6) 0.8795(3) 0.2877(4) 0.0548(14) Uani 1 1 d . A .
N10 N 0.7298(11) 0.2062(6) 0.4610(5) 0.105(3) Uani 1 1 d . . .
C1 C -0.0917(7) 0.3609(4) 0.0602(4) 0.0498(15) Uani 1 1 d . . .
H1 H -0.0462 0.4005 0.0072 0.060 Uiso 1 1 d R . .
C2 C -0.2412(7) 0.3273(4) 0.0620(5) 0.0540(16) Uani 1 1 d . . .
H2 H -0.2960 0.3433 0.0103 0.065 Uiso 1 1 d R . .
C3 C -0.3070(8) 0.2703(4) 0.1379(5) 0.0578(17) Uani 1 1 d . . .
H3 H -0.4101 0.2463 0.1403 0.069 Uiso 1 1 d R . .
C4 C -0.2241(7) 0.2494(4) 0.2100(5) 0.0566(17) Uani 1 1 d . . .
H4 H -0.2699 0.2109 0.2637 0.068 Uiso 1 1 d R . .
C5 C -0.0738(7) 0.2836(4) 0.2043(4) 0.0486(15) Uani 1 1 d . . .
C6 C 0.0292(7) 0.2604(4) 0.2780(4) 0.0522(16) Uani 1 1 d . . .
H6A H 0.0966 0.2109 0.2662 0.063 Uiso 1 1 d R . .
H6B H -0.0334 0.2442 0.3355 0.063 Uiso 1 1 d R . .
C7 C 0.2702(7) 0.3171(4) 0.3238(4) 0.0552(17) Uani 1 1 d . . .
H7A H 0.2490 0.3136 0.3884 0.066 Uiso 1 1 d R . .
H7B H 0.3035 0.2588 0.3092 0.066 Uiso 1 1 d R . .
C8 C 0.3982(7) 0.3865(4) 0.2874(4) 0.0466(15) Uani 1 1 d . . .
C9 C 0.5110(7) 0.4093(5) 0.3375(5) 0.0560(17) Uani 1 1 d . . .
H9 H 0.5085 0.3801 0.3991 0.067 Uiso 1 1 d R . .
C10 C 0.6227(8) 0.4726(5) 0.2972(5) 0.0629(19) Uani 1 1 d . . .
H10 H 0.7006 0.4905 0.3313 0.075 Uiso 1 1 d R . .
C11 C 0.6235(7) 0.5096(4) 0.2070(5) 0.0559(17) Uani 1 1 d . . .
H11 H 0.7044 0.5515 0.1776 0.067 Uiso 1 1 d R . .
C12 C 0.5058(7) 0.4854(4) 0.1619(4) 0.0545(16) Uani 1 1 d . . .
H12 H 0.5037 0.5126 0.1000 0.065 Uiso 1 1 d R . .
C13 C 0.0246(7) 0.4065(4) 0.3318(4) 0.0546(17) Uani 1 1 d . . .
H13A H -0.0567 0.4282 0.2965 0.065 Uiso 1 1 d R . .
H13B H -0.0202 0.3742 0.3893 0.065 Uiso 1 1 d R . .
C14 C 0.1155(6) 0.4878(4) 0.3480(4) 0.0487(15) Uani 1 1 d . . .
C15 C 0.1527(7) 0.5633(4) 0.2820(4) 0.0439(14) Uani 1 1 d . A .
C16 C 0.0800(7) 0.5750(4) 0.1941(4) 0.0440(14) Uani 1 1 d . . .
C17 C 0.2552(7) 0.6307(4) 0.2961(4) 0.0495(15) Uani 1 1 d . . .
C18 C 0.3070(7) 0.7097(4) 0.2230(5) 0.0611(18) Uani 1 1 d . A .
H18A H 0.3083 0.6895 0.1653 0.073 Uiso 1 1 d R . .
H18B H 0.4105 0.7264 0.2311 0.073 Uiso 1 1 d R . .
C19 C 0.3136(8) 0.6225(5) 0.3791(5) 0.0644(19) Uani 1 1 d . A .
H19 H 0.3881 0.6656 0.3901 0.077 Uiso 1 1 d R . .
C20 C 0.2670(9) 0.5511(5) 0.4465(5) 0.069(2) Uani 1 1 d . . .
H20 H 0.3008 0.5482 0.5052 0.083 Uiso 1 1 d R A .
C21 C 0.1690(8) 0.4855(5) 0.4314(5) 0.0589(17) Uani 1 1 d . A .
H21 H 0.1379 0.4357 0.4786 0.071 Uiso 1 1 d R . .
N6 N -0.0183(13) 0.8296(15) 0.1024(7) 0.056(3) Uani 0.660(6) 1 d PD A 3
C22 C -0.1331(12) 0.8330(7) 0.0486(7) 0.054(2) Uani 0.660(6) 1 d PD A 3
H22A H -0.2308 0.8080 0.0710 0.065 Uiso 0.660(6) 1 calc PR A 3
C23 C -0.1007(17) 0.8752(8) -0.0418(7) 0.073(4) Uani 0.660(6) 1 d PD A 3
H23A H -0.1781 0.8790 -0.0797 0.087 Uiso 0.660(6) 1 calc PR A 3
C24 C 0.0441(16) 0.9107(11) -0.0746(11) 0.080(5) Uani 0.660(6) 1 d PD A 3
H24A H 0.0661 0.9375 -0.1348 0.096 Uiso 0.660(6) 1 calc PR A 3
C25 C 0.1560(17) 0.9063(9) -0.0174(9) 0.077(4) Uani 0.660(6) 1 d PD A 3
H25A H 0.2545 0.9309 -0.0382 0.092 Uiso 0.660(6) 1 calc PR A 3
C26 C 0.1210(14) 0.8645(12) 0.0721(8) 0.052(3) Uani 0.660(6) 1 d PD A 3
C27 C 0.2349(12) 0.8626(8) 0.1406(7) 0.054(2) Uani 0.660(6) 1 d PD A 3
H27A H 0.2357 0.9222 0.1594 0.065 Uiso 0.660(6) 1 calc PR A 3
H27B H 0.3379 0.8529 0.1104 0.065 Uiso 0.660(6) 1 calc PR A 3
N6A N 0.042(3) 0.832(3) 0.1014(15) 0.056(3) Uani 0.340(6) 1 d PD A 4
C22A C -0.046(2) 0.8431(13) 0.0289(14) 0.054(2) Uani 0.340(6) 1 d PD A 4
H22B H -0.1464 0.8191 0.0381 0.065 Uiso 0.340(6) 1 calc PR A 4
C23A C 0.011(4) 0.889(3) -0.0572(19) 0.073(4) Uani 0.340(6) 1 d PD A 4
H23B H -0.0553 0.8999 -0.1016 0.087 Uiso 0.340(6) 1 calc PR A 4
C24A C 0.161(3) 0.9185(19) -0.0768(18) 0.080(5) Uani 0.340(6) 1 d PD A 4
H24B H 0.2004 0.9451 -0.1351 0.096 Uiso 0.340(6) 1 calc PR A 4
C25A C 0.253(3) 0.908(2) -0.0083(16) 0.077(4) Uani 0.340(6) 1 d PD A 4
H25B H 0.3549 0.9286 -0.0184 0.092 Uiso 0.340(6) 1 calc PR A 4
C26A C 0.188(3) 0.864(3) 0.0774(16) 0.052(3) Uani 0.340(6) 1 d PD A 4
C27A C 0.292(2) 0.8555(16) 0.1524(14) 0.054(2) Uani 0.340(6) 1 d PD A 4
H27C H 0.3931 0.8315 0.1327 0.065 Uiso 0.340(6) 1 calc PR A 4
H27D H 0.3069 0.9139 0.1717 0.065 Uiso 0.340(6) 1 calc PR A 4
C28 C 0.2151(8) 0.8301(5) 0.3098(5) 0.0656(19) Uani 1 1 d . . .
H28A H 0.2078 0.7818 0.3604 0.079 Uiso 1 1 d R A .
H28B H 0.3133 0.8610 0.3044 0.079 Uiso 1 1 d R . .
C29 C 0.0836(8) 0.8977(4) 0.3226(4) 0.0525(16) Uani 1 1 d . A .
C30 C 0.0960(9) 0.9703(5) 0.3692(5) 0.070(2) Uani 1 1 d . . .
H30 H 0.1923 0.9812 0.3912 0.084 Uiso 1 1 d R A .
C31 C -0.0326(9) 1.0247(5) 0.3804(5) 0.067(2) Uani 1 1 d . A .
H31 H -0.0295 1.0750 0.4133 0.080 Uiso 1 1 d R . .
C32 C -0.1628(9) 1.0073(5) 0.3456(5) 0.0655(19) Uani 1 1 d . . .
H32 H -0.2519 1.0454 0.3535 0.079 Uiso 1 1 d R A .
C33 C -0.1676(8) 0.9349(4) 0.2981(5) 0.0589(17) Uani 1 1 d . A .
H33 H -0.2609 0.9234 0.2732 0.071 Uiso 1 1 d R . .
C34 C 0.6117(12) 0.1729(5) 0.4826(5) 0.077(2) Uani 1 1 d . . .
C35 C 0.4621(11) 0.1311(7) 0.5095(8) 0.121(4) Uani 1 1 d . . .
H35A H 0.4215 0.1131 0.4583 0.145 Uiso 1 1 d R . .
H35B H 0.3927 0.1735 0.5354 0.145 Uiso 1 1 d R . .
H35C H 0.4720 0.0785 0.5540 0.145 Uiso 1 1 d R . .
N9 N 0.4210(11) 0.0577(9) 0.2627(8) 0.070(3) Uani 0.660(6) 1 d PD A 1
O9 O 0.5024(12) -0.0014(7) 0.2337(11) 0.136(5) Uani 0.660(6) 1 d PD A 1
O10 O 0.4544(17) 0.1096(14) 0.3118(12) 0.166(7) Uani 0.660(6) 1 d PD A 1
O11 O 0.3179(15) 0.0897(10) 0.2203(10) 0.156(5) Uani 0.660(6) 1 d PD A 1
N9A N 0.473(3) 0.062(2) 0.2540(18) 0.070(3) Uani 0.340(6) 1 d PD A 2
O9A O 0.479(2) 0.0064(15) 0.3224(19) 0.136(5) Uani 0.340(6) 1 d PD A 2
O10A O 0.391(4) 0.127(3) 0.266(3) 0.166(7) Uani 0.340(6) 1 d PD A 2
O11A O 0.443(3) 0.0505(19) 0.1790(19) 0.156(5) Uani 0.340(6) 1 d PD A 2
O12 O 0.390(2) 0.0970(13) 0.8707(18) 0.233(11) Uani 0.50 1 d PD . .
H12A H 0.4090 0.1493 0.8772 0.350 Uiso 0.50 1 calc PRD . .
H12B H 0.3941 0.0931 0.8140 0.350 Uiso 0.50 1 d PRD . .
O13 O 0.572(3) 0.9108(14) -0.0446(15) 0.225(10) Uani 0.50 1 d P . .
H13C H 0.5641 0.8700 -0.0010 0.337 Uiso 0.50 1 calc PR . .
H13D H 0.5490 0.8711 -0.0775 0.337 Uiso 0.50 1 d PR . .

loop_
_atom_site_aniso_label
_atom_site_aniso_U_11
_atom_site_aniso_U_22
_atom_site_aniso_U_33
_atom_site_aniso_U_23
_atom_site_aniso_U_13
_atom_site_aniso_U_12
Ni1 0.0431(5) 0.0478(5) 0.0399(5) -0.0056(3) -0.0049(3) 0.0030(3)
Ni2 0.0567(5) 0.0435(5) 0.0539(5) -0.0101(4) -0.0161(4) 0.0015(4)
O3 0.052(3) 0.060(3) 0.060(3) -0.008(2) -0.007(2) 0.008(2)
O2 0.057(3) 0.068(3) 0.044(3) -0.011(2) 0.001(2) -0.009(2)
O4 0.072(3) 0.099(4) 0.072(3) -0.047(3) 0.014(3) 0.000(3)
O1 0.067(3) 0.041(2) 0.040(2) -0.009(2) -0.013(2) 0.005(2)
O5 0.079(3) 0.042(2) 0.060(3) -0.006(2) -0.032(2) 0.005(2)
O6 0.053(3) 0.059(3) 0.089(4) 0.005(2) -0.031(3) -0.003(2)
O7 0.056(3) 0.062(3) 0.220(8) -0.043(4) -0.043(4) 0.005(3)
O8 0.080(4) 0.148(6) 0.094(5) 0.004(4) 0.001(4) -0.001(4)
N1 0.050(3) 0.048(3) 0.041(3) -0.004(2) 0.001(2) -0.005(2)
N2 0.043(3) 0.052(3) 0.041(3) -0.002(2) -0.002(2) 0.004(2)
N3 0.036(3) 0.051(3) 0.051(3) -0.012(2) -0.003(2) 0.004(2)
N4 0.049(3) 0.063(4) 0.062(4) -0.017(3) -0.007(3) -0.006(3)
N5 0.113(7) 0.066(5) 0.104(6) 0.027(4) -0.012(6) 0.002(4)
N7 0.063(3) 0.053(3) 0.052(3) -0.018(3) 0.003(3) -0.009(3)
N8 0.064(4) 0.044(3) 0.058(4) -0.007(3) -0.013(3) -0.003(3)
N10 0.118(6) 0.120(6) 0.071(5) -0.024(4) 0.018(5) -0.015(5)
C1 0.052(4) 0.051(4) 0.045(4) -0.004(3) -0.008(3) 0.007(3)
C2 0.044(4) 0.059(4) 0.065(5) -0.018(4) -0.021(3) 0.007(3)
C3 0.049(4) 0.061(4) 0.064(5) -0.013(4) -0.008(4) 0.002(3)
C4 0.055(4) 0.049(4) 0.062(5) -0.006(3) 0.003(4) -0.001(3)
C5 0.044(4) 0.045(3) 0.057(4) -0.009(3) -0.003(3) 0.005(3)
C6 0.052(4) 0.048(4) 0.054(4) 0.000(3) -0.006(3) 0.005(3)
C7 0.049(4) 0.066(4) 0.048(4) -0.003(3) -0.005(3) 0.014(3)
C8 0.048(4) 0.058(4) 0.034(4) -0.007(3) -0.008(3) 0.018(3)
C9 0.051(4) 0.070(4) 0.049(4) -0.012(3) -0.013(3) 0.014(4)
C10 0.047(4) 0.093(5) 0.059(5) -0.033(4) -0.019(3) 0.018(4)
C11 0.040(4) 0.068(4) 0.065(5) -0.029(4) -0.004(3) 0.003(3)
C12 0.055(4) 0.070(4) 0.041(4) -0.020(3) -0.005(3) -0.001(3)
C13 0.055(4) 0.060(4) 0.043(4) 0.002(3) 0.005(3) 0.008(3)
C14 0.038(3) 0.069(4) 0.039(4) -0.011(3) -0.002(3) 0.013(3)
C15 0.042(3) 0.053(4) 0.039(3) -0.011(3) -0.006(3) 0.013(3)
C16 0.045(3) 0.042(4) 0.043(4) 0.001(3) -0.009(3) -0.002(3)
C17 0.041(3) 0.066(4) 0.046(4) -0.020(3) -0.009(3) 0.010(3)
C18 0.048(4) 0.069(4) 0.070(5) -0.032(4) 0.002(3) -0.007(3)
C19 0.054(4) 0.087(5) 0.065(5) -0.039(4) -0.023(4) 0.021(4)
C20 0.083(5) 0.084(5) 0.048(4) -0.021(4) -0.022(4) 0.035(4)
C21 0.058(4) 0.066(4) 0.051(4) -0.007(3) -0.004(3) 0.025(4)
N6 0.081(10) 0.037(3) 0.057(4) -0.010(3) -0.037(6) 0.011(9)
C22 0.045(6) 0.043(3) 0.074(5) -0.011(3) -0.004(4) -0.004(4)
C23 0.128(13) 0.043(6) 0.052(7) -0.014(5) -0.023(9) 0.016(9)
C24 0.120(13) 0.061(9) 0.050(7) 0.006(6) 0.005(10) 0.012(11)
C25 0.102(13) 0.047(5) 0.071(7) -0.002(5) 0.019(9) -0.006(10)
C26 0.051(10) 0.052(5) 0.053(5) -0.012(4) 0.005(7) 0.000(10)
C27 0.045(6) 0.043(3) 0.074(5) -0.011(3) -0.004(4) -0.004(4)
N6A 0.081(10) 0.037(3) 0.057(4) -0.010(3) -0.037(6) 0.011(9)
C22A 0.045(6) 0.043(3) 0.074(5) -0.011(3) -0.004(4) -0.004(4)
C23A 0.128(13) 0.043(6) 0.052(7) -0.014(5) -0.023(9) 0.016(9)
C24A 0.120(13) 0.061(9) 0.050(7) 0.006(6) 0.005(10) 0.012(11)
C25A 0.102(13) 0.047(5) 0.071(7) -0.002(5) 0.019(9) -0.006(10)
C26A 0.051(10) 0.052(5) 0.053(5) -0.012(4) 0.005(7) 0.000(10)
C27A 0.045(6) 0.043(3) 0.074(5) -0.011(3) -0.004(4) -0.004(4)
C28 0.063(4) 0.066(4) 0.073(5) -0.030(4) -0.003(4) -0.012(4)
C29 0.061(4) 0.051(4) 0.045(4) -0.010(3) -0.002(3) 0.007(3)
C30 0.073(5) 0.065(4) 0.078(5) -0.031(4) -0.007(4) 0.000(4)
C31 0.086(6) 0.057(4) 0.057(5) -0.017(3) 0.002(4) -0.003(4)
C32 0.080(5) 0.055(4) 0.058(5) -0.008(4) 0.000(4) 0.012(4)
C33 0.067(5) 0.044(4) 0.067(5) -0.011(3) -0.011(4) 0.005(3)
C34 0.113(7) 0.066(5) 0.049(5) -0.012(4) 0.005(5) 0.010(5)
C35 0.094(7) 0.110(8) 0.151(10) -0.022(7) 0.013(7) 0.004(6)
N9 0.034(9) 0.085(5) 0.087(6) -0.021(5) 0.010(6) -0.021(7)
O9 0.083(6) 0.087(6) 0.258(18) -0.064(10) -0.058(10) 0.046(5)
O10 0.108(12) 0.212(13) 0.218(19) -0.152(15) -0.025(8) -0.011(9)
O11 0.122(10) 0.153(10) 0.178(12) 0.043(9) -0.038(9) 0.031(8)
N9A 0.034(9) 0.085(5) 0.087(6) -0.021(5) 0.010(6) -0.021(7)
O9A 0.083(6) 0.087(6) 0.258(18) -0.064(10) -0.058(10) 0.046(5)
O10A 0.108(12) 0.212(13) 0.218(19) -0.152(15) -0.025(8) -0.011(9)
O11A 0.122(10) 0.153(10) 0.178(12) 0.043(9) -0.038(9) 0.031(8)
O12 0.20(2) 0.163(17) 0.35(3) -0.060(19) -0.06(2) -0.024(15)
O13 0.31(3) 0.193(19) 0.21(2) -0.075(17) -0.10(2) 0.026(19)

loop_
_atom_type_symbol
_atom_type_description
_atom_type_scat_dispersion_real
_atom_type_scat_dispersion_imag
_atom_type_scat_source
C C 0.0033 0.0016 'International Tables Vol C Tables 4.2.6.8 and 6.1.1.4'
H H 0.0000 0.0000 'International Tables Vol C Tables 4.2.6.8 and 6.1.1.4'
Ni Ni 0.3393 1.1124 'International Tables Vol C Tables 4.2.6.8 and 6.1.1.4'
N N 0.0061 0.0033 'International Tables Vol C Tables 4.2.6.8 and 6.1.1.4'
O O 0.0106 0.0060 'International Tables Vol C Tables 4.2.6.8 and 6.1.1.4'

loop_
_geom_angle_atom_site_label_1
_geom_angle_atom_site_label_2
_geom_angle_atom_site_label_3
_geom_angle
_geom_angle_site_symmetry_1
_geom_angle_site_symmetry_3
_geom_angle_publ_flag
O1 Ni1 N3 97.79(18) . . ?
O1 Ni1 N1 88.92(18) . . ?
N3 Ni1 N1 164.48(19) . . ?
O1 Ni1 N2 99.40(18) . . ?
N3 Ni1 N2 82.91(19) . . ?
N1 Ni1 N2 82.19(19) . . ?
O1 Ni1 O2 96.28(18) . . ?
N3 Ni1 O2 95.86(18) . . ?
N1 Ni1 O2 97.30(17) . . ?
N2 Ni1 O2 164.3(2) . . ?
O1 Ni1 O3 156.84(17) . . ?
N3 Ni1 O3 89.66(17) . . ?
N1 Ni1 O3 89.54(17) . . ?
N2 Ni1 O3 103.28(18) . . ?
O2 Ni1 O3 61.02(18) . . ?
N6 Ni2 O5 88.2(7) . . ?
N6 Ni2 N6A 14.6(8) . . ?
O5 Ni2 N6A 87.8(15) . . ?
N6 Ni2 N8 93.9(7) . . ?
O5 Ni2 N8 175.4(2) . . ?
N6A Ni2 N8 93.3(15) . . ?
N6 Ni2 N7 88.6(3) . . ?
O5 Ni2 N7 95.92(19) . . ?
N6A Ni2 N7 74.1(6) . . ?
N8 Ni2 N7 80.1(2) . . ?
N6 Ni2 O7 105.4(4) . . ?
O5 Ni2 O7 92.70(19) . . ?
N6A Ni2 O7 120.1(7) . . ?
N8 Ni2 O7 90.7(2) . . ?
N7 Ni2 O7 163.8(3) . . ?
N6 Ni2 O6 168.2(3) . . ?
O5 Ni2 O6 92.65(18) . . ?
N6A Ni2 O6 177.1(6) . . ?
N8 Ni2 O6 86.08(19) . . ?
N7 Ni2 O6 103.00(19) . . ?
O7 Ni2 O6 62.8(2) . . ?
N4 O3 Ni1 89.8(4) . . ?
N4 O2 Ni1 93.6(4) . . ?
C16 O1 Ni1 135.5(4) . . ?
C16 O5 Ni2 133.7(4) . . ?
N5 O6 Ni2 95.1(4) . . ?
N5 O7 Ni2 90.8(5) . . ?
C5 N1 C1 119.2(5) . . ?
C5 N1 Ni1 112.4(4) . . ?
C1 N1 Ni1 128.0(4) . . ?
C6 N2 C7 112.1(5) . . ?
C6 N2 C13 108.3(4) . . ?
C7 N2 C13 113.0(5) . . ?
C6 N2 Ni1 104.3(3) . . ?
C7 N2 Ni1 105.3(3) . . ?
C13 N2 Ni1 113.5(4) . . ?
C12 N3 C8 118.0(5) . . ?
C12 N3 Ni1 127.9(4) . . ?
C8 N3 Ni1 113.5(4) . . ?
O4 N4 O3 122.7(6) . . ?
O4 N4 O2 121.8(6) . . ?
O3 N4 O2 115.6(5) . . ?
O8 N5 O6 128.0(8) . . ?
O8 N5 O7 121.0(9) . . ?
O6 N5 O7 110.5(7) . . ?
C28 N7 C27A 105.3(11) . . ?
C28 N7 C18 110.7(5) . . ?
C27A N7 C18 99.7(11) . . ?
C28 N7 C27 112.2(7) . . ?
C27A N7 C27 21.0(8) . . ?
C18 N7 C27 113.4(6) . . ?
C28 N7 Ni2 104.6(4) . . ?
C27A N7 Ni2 122.4(9) . . ?
C18 N7 Ni2 113.8(4) . . ?
C27 N7 Ni2 101.4(5) . . ?
C29 N8 C33 118.2(5) . . ?
C29 N8 Ni2 113.5(4) . . ?
C33 N8 Ni2 128.2(4) . . ?
N1 C1 C2 121.6(6) . . ?
N1 C1 H1 119.6 . . ?
C2 C1 H1 118.8 . . ?
C3 C2 C1 119.1(6) . . ?
C3 C2 H2 121.3 . . ?
C1 C2 H2 119.6 . . ?
C4 C3 C2 119.1(6) . . ?
C4 C3 H3 120.6 . . ?
C2 C3 H3 120.2 . . ?
C3 C4 C5 119.6(6) . . ?
C3 C4 H4 119.8 . . ?
C5 C4 H4 120.6 . . ?
N1 C5 C4 121.3(6) . . ?
N1 C5 C6 115.3(5) . . ?
C4 C5 C6 123.4(6) . . ?
N2 C6 C5 108.9(5) . . ?
N2 C6 H6A 109.2 . . ?
C5 C6 H6A 111.0 . . ?
N2 C6 H6B 108.3 . . ?
C5 C6 H6B 109.9 . . ?
H6A C6 H6B 109.5 . . ?
N2 C7 C8 111.0(5) . . ?
N2 C7 H7A 109.2 . . ?
C8 C7 H7A 109.6 . . ?
N2 C7 H7B 108.5 . . ?
C8 C7 H7B 109.0 . . ?
H7A C7 H7B 109.5 . . ?
N3 C8 C9 122.0(6) . . ?
N3 C8 C7 114.2(5) . . ?
C9 C8 C7 123.8(6) . . ?
C10 C9 C8 118.8(6) . . ?
C10 C9 H9 122.4 . . ?
C8 C9 H9 118.7 . . ?
C9 C10 C11 119.6(6) . . ?
C9 C10 H10 120.1 . . ?
C11 C10 H10 120.2 . . ?
C12 C11 C10 118.3(6) . . ?
C12 C11 H11 121.5 . . ?
C10 C11 H11 120.1 . . ?
N3 C12 C11 123.0(6) . . ?
N3 C12 H12 118.3 . . ?
C11 C12 H12 118.7 . . ?
N2 C13 C14 112.4(5) . . ?
N2 C13 H13A 109.0 . . ?
C14 C13 H13A 108.5 . . ?
N2 C13 H13B 108.5 . . ?
C14 C13 H13B 108.9 . . ?
H13A C13 H13B 109.5 . . ?
C21 C14 C15 118.3(6) . . ?
C21 C14 C13 118.5(6) . . ?
C15 C14 C13 123.1(5) . . ?
C14 C15 C17 120.7(5) . . ?
C14 C15 C16 120.4(5) . . ?
C17 C15 C16 118.9(5) . . ?
O5 C16 O1 122.1(5) . . ?
O5 C16 C15 117.8(5) . . ?
O1 C16 C15 120.1(5) . . ?
C19 C17 C15 118.6(6) . . ?
C19 C17 C18 119.6(6) . . ?
C15 C17 C18 121.8(5) . . ?
N7 C18 C17 113.5(5) . . ?
N7 C18 H18A 109.4 . . ?
C17 C18 H18A 108.1 . . ?
N7 C18 H18B 108.9 . . ?
C17 C18 H18B 107.4 . . ?
H18A C18 H18B 109.5 . . ?
C20 C19 C17 120.3(6) . . ?
C20 C19 H19 118.7 . . ?
C17 C19 H19 121.0 . . ?
C21 C20 C19 120.4(7) . . ?
C21 C20 H20 119.4 . . ?
C19 C20 H20 120.2 . . ?
C20 C21 C14 121.3(6) . . ?
C20 C21 H21 119.8 . . ?
C14 C21 H21 118.8 . . ?
C26 N6 C22 121.9(9) . . ?
C26 N6 Ni2 112.2(7) . . ?
C22 N6 Ni2 125.6(7) . . ?
N6 C22 C23 118.3(10) . . ?
N6 C22 H22A 120.9 . . ?
C23 C22 H22A 120.9 . . ?
C24 C23 C22 120.5(12) . . ?
C24 C23 H23A 119.8 . . ?
C22 C23 H23A 119.8 . . ?
C25 C24 C23 119.1(13) . . ?
C25 C24 H24A 120.4 . . ?
C23 C24 H24A 120.4 . . ?
C24 C25 C26 119.4(12) . . ?
C24 C25 H25A 120.3 . . ?
C26 C25 H25A 120.3 . . ?
N6 C26 C25 120.9(11) . . ?
N6 C26 C27 116.7(9) . . ?
C25 C26 C27 122.3(11) . . ?
C26 C27 N7 116.8(8) . . ?
C26 C27 H27A 108.1 . . ?
N7 C27 H27A 108.1 . . ?
C26 C27 H27B 108.1 . . ?
N7 C27 H27B 108.1 . . ?
H27A C27 H27B 107.3 . . ?
C26A N6A C22A 112.5(16) . . ?
C26A N6A Ni2 121.6(16) . . ?
C22A N6A Ni2 125.6(16) . . ?
N6A C22A C23A 123(2) . . ?
N6A C22A H22B 118.6 . . ?
C23A C22A H22B 118.6 . . ?
C24A C23A C22A 121(3) . . ?
C24A C23A H23B 119.4 . . ?
C22A C23A H23B 119.4 . . ?
C23A C24A C25A 118(3) . . ?
C23A C24A H24B 121.0 . . ?
C25A C24A H24B 121.0 . . ?
C24A C25A C26A 118(2) . . ?
C24A C25A H25B 120.8 . . ?
C26A C25A H25B 120.8 . . ?
N6A C26A C25A 127(2) . . ?
N6A C26A C27A 116.3(19) . . ?
C25A C26A C27A 116.8(19) . . ?
N7 C27A C26A 103.3(15) . . ?
N7 C27A H27C 111.1 . . ?
C26A C27A H27C 111.1 . . ?
N7 C27A H27D 111.1 . . ?
C26A C27A H27D 111.1 . . ?
H27C C27A H27D 109.1 . . ?
N7 C28 C29 109.7(6) . . ?
N7 C28 H28A 109.1 . . ?
C29 C28 H28A 110.4 . . ?
N7 C28 H28B 108.8 . . ?
C29 C28 H28B 109.4 . . ?
H28A C28 H28B 109.5 . . ?
N8 C29 C30 123.2(6) . . ?
N8 C29 C28 114.4(5) . . ?
C30 C29 C28 122.4(6) . . ?
C31 C30 C29 117.4(7) . . ?
C31 C30 H30 123.1 . . ?
C29 C30 H30 119.5 . . ?
C32 C31 C30 120.2(7) . . ?
C32 C31 H31 119.7 . . ?
C30 C31 H31 120.1 . . ?
C31 C32 C33 119.9(7) . . ?
C31 C32 H32 119.9 . . ?
C33 C32 H32 120.2 . . ?
N8 C33 C32 121.0(7) . . ?
N8 C33 H33 119.7 . . ?
C32 C33 H33 119.2 . . ?
N10 C34 C35 179.6(11) . . ?
C34 C35 H35A 110.5 . . ?
C34 C35 H35B 109.2 . . ?
H35A C35 H35B 109.5 . . ?
C34 C35 H35C 108.6 . . ?
H35A C35 H35C 109.5 . . ?
H35B C35 H35C 109.5 . . ?
O10 N9 O11 109.8(14) . . ?
O10 N9 O9 127.4(13) . . ?
O11 N9 O9 118.8(13) . . ?
O10A N9A O9A 114(3) . . ?
O10A N9A O11A 100(3) . . ?
O9A N9A O11A 130(3) . . ?
H12A O12 H12B 110.1 . . ?
H13C O13 H13D 88.3 . . ?

loop_
_geom_bond_atom_site_label_1
_geom_bond_atom_site_label_2
_geom_bond_distance
_geom_bond_site_symmetry_2
_geom_bond_publ_flag
Ni1 O1 2.001(4) . ?
Ni1 N3 2.039(5) . ?
Ni1 N1 2.045(5) . ?
Ni1 N2 2.060(5) . ?
Ni1 O2 2.079(4) . ?
Ni1 O3 2.174(4) . ?
Ni2 N6 2.003(8) . ?
Ni2 O5 2.034(4) . ?
Ni2 N6A 2.060(15) . ?
Ni2 N8 2.066(5) . ?
Ni2 N7 2.073(5) . ?
Ni2 O7 2.141(5) . ?
Ni2 O6 2.152(5) . ?
O3 N4 1.267(7) . ?
O2 N4 1.287(7) . ?
O4 N4 1.217(7) . ?
O1 C16 1.253(7) . ?
O5 C16 1.250(7) . ?
O6 N5 1.278(9) . ?
O7 N5 1.441(10) . ?
O8 N5 1.165(9) . ?
N1 C5 1.340(7) . ?
N1 C1 1.346(7) . ?
N2 C6 1.491(7) . ?
N2 C7 1.492(7) . ?
N2 C13 1.507(8) . ?
N3 C12 1.340(7) . ?
N3 C8 1.355(7) . ?
N7 C28 1.477(8) . ?
N7 C27A 1.483(15) . ?
N7 C18 1.492(8) . ?
N7 C27 1.537(10) . ?
N8 C29 1.331(8) . ?
N8 C33 1.354(8) . ?
N10 C34 1.129(10) . ?
C1 C2 1.389(8) . ?
C1 H1 0.9600 . ?
C2 C3 1.377(9) . ?
C2 H2 0.9600 . ?
C3 C4 1.371(9) . ?
C3 H3 0.9600 . ?
C4 C5 1.391(8) . ?
C4 H4 0.9601 . ?
C5 C6 1.508(9) . ?
C6 H6A 0.9600 . ?
C6 H6B 0.9600 . ?
C7 C8 1.513(8) . ?
C7 H7A 0.9599 . ?
C7 H7B 0.9601 . ?
C8 C9 1.381(8) . ?
C9 C10 1.374(9) . ?
C9 H9 0.9600 . ?
C10 C11 1.384(9) . ?
C10 H10 0.9600 . ?
C11 C12 1.373(8) . ?
C11 H11 0.9600 . ?
C12 H12 0.9600 . ?
C13 C14 1.514(9) . ?
C13 H13A 0.9598 . ?
C13 H13B 0.9600 . ?
C14 C21 1.388(9) . ?
C14 C15 1.392(8) . ?
C15 C17 1.402(8) . ?
C15 C16 1.522(8) . ?
C17 C19 1.394(9) . ?
C17 C18 1.511(9) . ?
C18 H18A 0.9600 . ?
C18 H18B 0.9601 . ?
C19 C20 1.377(10) . ?
C19 H19 0.9600 . ?
C20 C21 1.361(10) . ?
C20 H20 0.9599 . ?
C21 H21 0.9600 . ?
N6 C26 1.319(12) . ?
N6 C22 1.356(11) . ?
C22 C23 1.404(12) . ?
C22 H22A 0.9300 . ?
C23 C24 1.370(14) . ?
C23 H23A 0.9300 . ?
C24 C25 1.369(14) . ?
C24 H24A 0.9300 . ?
C25 C26 1.392(12) . ?
C25 H25A 0.9300 . ?
C26 C27 1.511(13) . ?
C27 H27A 0.9700 . ?
C27 H27B 0.9700 . ?
N6A C26A 1.348(18) . ?
N6A C22A 1.395(17) . ?
C22A C23A 1.403(17) . ?
C22A H22B 0.9300 . ?
C23A C24A 1.358(18) . ?
C23A H23B 0.9300 . ?
C24A C25A 1.367(18) . ?
C24A H24B 0.9300 . ?
C25A C26A 1.402(16) . ?
C25A H25B 0.9300 . ?
C26A C27A 1.521(19) . ?
C27A H27C 0.9700 . ?
C27A H27D 0.9700 . ?
C28 C29 1.527(9) . ?
C28 H28A 0.9601 . ?
C28 H28B 0.9600 . ?
C29 C30 1.385(9) . ?
C30 C31 1.380(10) . ?
C30 H30 0.9600 . ?
C31 C32 1.345(10) . ?
C31 H31 0.9601 . ?
C32 C33 1.384(9) . ?
C32 H32 0.9599 . ?
C33 H33 0.9601 . ?
C34 C35 1.428(13) . ?
C35 H35A 0.9600 . ?
C35 H35B 0.9600 . ?
C35 H35C 0.9600 . ?
N9 O10 1.207(11) . ?
N9 O11 1.214(11) . ?
N9 O9 1.221(11) . ?
N9A O10A 1.216(16) . ?
N9A O9A 1.225(16) . ?
N9A O11A 1.227(15) . ?
O12 H12A 0.8200 . ?
O12 H12B 0.8601 . ?
O13 H13C 0.8200 . ?
O13 H13D 0.8646 . ?
